data_7228921
loop_
_publ_author_name
'Helttunen, Kaisa'
'Annala, Riia'
'Suhonen, Aku'
'Nauha, Elisa'
'Linnanto, Juha'
'Nissinen, Maija'

_publ_section_title
;
 Supramolecular chirality and symmetry breaking of fluoride complexes of
 achiral foldamers
;
_journal_name_full CrystEngComm
_journal_paper_doi 10.1039/C7CE01109A
_journal_year 2017
_chemical_formula_moiety '2(C34 H24 N6 O4), 2(C16 H36 N), 2F, 0.2(H2 O)'
_chemical_formula_sum 'C100 H120.4 F2 N14 O8.2'
_chemical_formula_weight 1687.70
_chemical_name_common
'N2-(2-benzamidophenyl)-N6-(2-(4-cyanobenzamido)phenyl)pyridine-2,6-dicarboxamide tetra-butyl ammonium fluoride complex'
_space_group_crystal_system monoclinic
_space_group_IT_number 14
_space_group_name_Hall '-P 2yn'
_space_group_name_H-M_alt 'P 1 21/n 1'
_symmetry_space_group_name_Hall '-P 2yn'
_symmetry_space_group_name_H-M 'P 1 21/n 1'
_atom_sites_solution_hydrogens mixed
_audit_creation_method SHELXL-2014/6
_audit_update_record
;
2017-08-04 deposited with the CCDC.
2017-08-16 downloaded from the CCDC.
;
_cell_angle_alpha 90
_cell_angle_beta 108.6085(10)
_cell_angle_gamma 90
_cell_formula_units_Z 4
_cell_length_a 16.80152(14)
_cell_length_b 26.0097(3)
_cell_length_c 22.2194(2)
_cell_measurement_reflns_used 22105
_cell_measurement_temperature 123(2)
_cell_measurement_theta_max 72.9330
_cell_measurement_theta_min 3.2450
_cell_volume 9202.31(16)
_computing_structure_refinement 'SHELXL-2014/6 (Sheldrick, 2014)'
_diffrn_ambient_temperature 123(2)
_diffrn_detector 'CCD plate'
_diffrn_detector_area_resol_mean 10.3953
_diffrn_detector_type Atlas
_diffrn_measured_fraction_theta_full 0.993
_diffrn_measured_fraction_theta_max 0.967
_diffrn_measurement_device 'four-circle diffractometer'
_diffrn_measurement_device_type 'SuperNova, Dual, Cu at zero, Atlas'
_diffrn_measurement_method '\w scans'
_diffrn_radiation_monochromator mirror
_diffrn_radiation_probe x-ray
_diffrn_radiation_type 'Cu K\a'
_diffrn_radiation_wavelength 1.54184
_diffrn_reflns_av_R_equivalents 0.0236
_diffrn_reflns_av_unetI/netI 0.0221
_diffrn_reflns_Laue_measured_fraction_full 0.993
_diffrn_reflns_Laue_measured_fraction_max 0.967
_diffrn_reflns_limit_h_max 20
_diffrn_reflns_limit_h_min -19
_diffrn_reflns_limit_k_max 31
_diffrn_reflns_limit_k_min -31
_diffrn_reflns_limit_l_max 23
_diffrn_reflns_limit_l_min -27
_diffrn_reflns_number 52624
_diffrn_reflns_point_group_measured_fraction_full 0.993
_diffrn_reflns_point_group_measured_fraction_max 0.967
_diffrn_reflns_theta_full 67.684
_diffrn_reflns_theta_max 74.257
_diffrn_reflns_theta_min 3.254
_diffrn_source 'sealed X-ray tube'
_diffrn_source_type 'SuperNova (Cu) X-ray Source'
_exptl_absorpt_coefficient_mu 0.651
_exptl_absorpt_correction_T_max 0.937
_exptl_absorpt_correction_T_min 0.864
_exptl_absorpt_correction_type analytical
_exptl_absorpt_process_details
;
CrysAlisPro, Agilent Technologies,
Version 1.171.37.31 (release 14-01-2014 CrysAlis171 .NET)
(compiled Jan 14 2014,18:38:05)
Analytical numeric absorption correction using a multifaceted crystal
            model based on expressions derived by R.C. Clark & J.S. Reid.
(Clark, R. C. & Reid, J. S. (1995). Acta Cryst. A51, 887-897)
Empirical absorption correction using spherical harmonics,
 implemented in SCALE3 ABSPACK scaling algorithm.
;
_exptl_crystal_colour colorless
_exptl_crystal_density_diffrn 1.218
_exptl_crystal_description block
_exptl_crystal_F_000 3608
_exptl_crystal_recrystallization_method 'Re-crystallisation from solvent: deuterated chloroform'
_exptl_crystal_size_max 0.318
_exptl_crystal_size_mid 0.192
_exptl_crystal_size_min 0.116
_refine_diff_density_max 0.551
_refine_diff_density_min -0.330
_refine_diff_density_rms 0.045
_refine_ls_extinction_method none
_refine_ls_goodness_of_fit_ref 1.096
_refine_ls_hydrogen_treatment mixed
_refine_ls_matrix_type full
_refine_ls_number_parameters 1252
_refine_ls_number_reflns 18144
_refine_ls_number_restraints 2
_refine_ls_restrained_S_all 1.098
_refine_ls_R_factor_all 0.0774
_refine_ls_R_factor_gt 0.0686
_refine_ls_shift/su_max 0.001
_refine_ls_shift/su_mean 0.000
_refine_ls_structure_factor_coef Fsqd
_refine_ls_weighting_details 'w=1/[\s^2^(Fo^2^)+(0.0652P)^2^+7.0634P] where P=(Fo^2^+2Fc^2^)/3'
_refine_ls_weighting_scheme calc
_refine_ls_wR_factor_gt 0.1747
_refine_ls_wR_factor_ref 0.1804
_reflns_Friedel_coverage 0.000
_reflns_number_gt 15681
_reflns_number_total 18144
_reflns_threshold_expression 'I > 2\s(I)'
_cod_data_source_file c7ce01109a2.cif
_cod_data_source_block 2-TBAF
_cod_original_cell_volume 9202.29(16)
_cod_original_formula_sum 'C100 H120.40 F2 N14 O8.20'
_cod_database_code 7228921
_shelx_space_group_comment
;
The symmetry employed for this shelxl refinement is uniquely defined
by the following loop, which should always be used as a source of
symmetry information in preference to the above space-group names.
They are only intended as comments.
;
_shelx_estimated_absorpt_t_min 0.820
_shelx_estimated_absorpt_t_max 0.928
_shelxl_version_number 2014/7

loop_
_space_group_symop_operation_xyz
'x, y, z'
'-x+1/2, y+1/2, -z+1/2'
'-x, -y, -z'
'x-1/2, -y-1/2, z-1/2'

loop_
_atom_site_label
_atom_site_type_symbol
_atom_site_fract_x
_atom_site_fract_y
_atom_site_fract_z
_atom_site_U_iso_or_equiv
_atom_site_adp_type
_atom_site_occupancy
_atom_site_site_symmetry_order
_atom_site_calc_flag
_atom_site_refinement_flags_posn
_atom_site_refinement_flags_adp
_atom_site_refinement_flags_occupancy
_atom_site_disorder_assembly
_atom_site_disorder_group
F100 F 0.41376(9) 0.21999(6) 0.85005(7) 0.0532(4) Uani 1 1 d . . . . .
O101 O 0.17885(13) 0.10474(10) 0.82398(10) 0.0731(6) Uani 1 1 d . . . . .
O102 O 0.46993(12) 0.10249(9) 1.03311(10) 0.0700(6) Uani 1 1 d . . . . .
O103 O 0.43028(15) 0.37051(9) 0.98836(12) 0.0755(6) Uani 1 1 d . . . . .
O104 O 0.62254(12) 0.32426(7) 0.80894(9) 0.0556(5) Uani 1 1 d . . . . .
N101 N 0.30333(13) 0.14324(10) 0.83218(10) 0.0475(5) Uani 1 1 d . . . . .
H11N H 0.3313(19) 0.1731(12) 0.8363(14) 0.057 Uiso 1 1 d . U . . .
N102 N 0.44520(13) 0.14147(10) 0.93685(11) 0.0528(5) Uani 1 1 d D . . . .
H12N H 0.439(2) 0.1718(8) 0.9154(14) 0.063 Uiso 1 1 d D U . . .
N103 N 0.42095(16) 0.31341(10) 0.90799(12) 0.0586(6) Uani 1 1 d . . . . .
H13N H 0.424(2) 0.2804(13) 0.9028(16) 0.070 Uiso 1 1 d . U . . .
N104 N 0.49952(14) 0.29275(9) 0.81742(11) 0.0505(5) Uani 1 1 d . . . . .
H14N H 0.476(2) 0.2629(12) 0.8253(14) 0.061 Uiso 1 1 d . U . . .
N105 N 0.44868(14) 0.23461(10) 0.98987(11) 0.0561(6) Uani 1 1 d . . . . .
N106 N 0.7369(2) 0.04302(11) 0.84299(16) 0.0876(10) Uani 1 1 d . . . . .
C101 C 0.09382(19) 0.19749(18) 0.80308(14) 0.0807(11) Uani 1 1 d . . . . .
H101 H 0.0620 0.1667 0.7934 0.097 Uiso 1 1 calc R U . . .
C102 C 0.0541(2) 0.2437(2) 0.79998(17) 0.0962(15) Uani 1 1 d . . . . .
H102 H -0.0055 0.2444 0.7867 0.115 Uiso 1 1 calc R U . . .
C103 C 0.0973(3) 0.2891(2) 0.81537(16) 0.0948(15) Uani 1 1 d . . . . .
H103 H 0.0683 0.3207 0.8137 0.114 Uiso 1 1 calc R U . . .
C104 C 0.1845(3) 0.28796(17) 0.83351(16) 0.0883(12) Uani 1 1 d . . . . .
H104 H 0.2159 0.3189 0.8446 0.106 Uiso 1 1 calc R U . . .
C105 C 0.2253(2) 0.24153(15) 0.83534(15) 0.0714(9) Uani 1 1 d . . . . .
H105 H 0.2848 0.2410 0.8471 0.086 Uiso 1 1 calc R U . . .
C106 C 0.18107(16) 0.19565(15) 0.82042(12) 0.0614(8) Uani 1 1 d . . . . .
C107 C 0.22043(15) 0.14430(13) 0.82488(11) 0.0554(7) Uani 1 1 d . . . . .
C108 C 0.35097(17) 0.09723(11) 0.84609(13) 0.0503(6) Uani 1 1 d . . . . .
C109 C 0.3277(2) 0.05296(13) 0.80936(15) 0.0680(8) Uani 1 1 d . . . . .
H109 H 0.2792 0.0531 0.7728 0.082 Uiso 1 1 calc R U . . .
C110 C 0.3757(3) 0.00856(13) 0.8264(2) 0.0852(12) Uani 1 1 d . . . . .
H110 H 0.3596 -0.0216 0.8014 0.102 Uiso 1 1 calc R U . . .
C111 C 0.4455(3) 0.00779(15) 0.8787(2) 0.0879(12) Uani 1 1 d . . . . .
H111 H 0.4773 -0.0229 0.8906 0.105 Uiso 1 1 calc R U . . .
C112 C 0.4696(2) 0.05154(13) 0.91388(18) 0.0726(9) Uani 1 1 d . . . . .
H112 H 0.5194 0.0511 0.9494 0.087 Uiso 1 1 calc R U . . .
C113 C 0.42319(16) 0.09642(11) 0.89902(14) 0.0528(6) Uani 1 1 d . . . . .
C114 C 0.46221(15) 0.14145(12) 1.00002(14) 0.0562(7) Uani 1 1 d . . . . .
C115 C 0.46669(16) 0.19413(13) 1.02915(14) 0.0594(7) Uani 1 1 d . . . . .
C116 C 0.4841(2) 0.19924(17) 1.09402(16) 0.0771(10) Uani 1 1 d . . . . .
H116 H 0.4978 0.1701 1.1212 0.093 Uiso 1 1 calc R U . . .
C117 C 0.4809(3) 0.24810(19) 1.11826(17) 0.0893(12) Uani 1 1 d . . . . .
H117 H 0.4920 0.2528 1.1626 0.107 Uiso 1 1 calc R U . . .
C118 C 0.4616(2) 0.29005(17) 1.07776(16) 0.0811(11) Uani 1 1 d . . . . .
H118 H 0.4581 0.3237 1.0935 0.097 Uiso 1 1 calc R U . . .
C119 C 0.44736(19) 0.28155(14) 1.01360(15) 0.0643(8) Uani 1 1 d . . . . .
C120 C 0.43105(19) 0.32654(13) 0.96900(15) 0.0623(7) Uani 1 1 d . . . . .
C121 C 0.41537(19) 0.35015(12) 0.85930(15) 0.0589(7) Uani 1 1 d . . . . .
C122 C 0.3689(2) 0.39536(12) 0.85440(18) 0.0709(9) Uani 1 1 d . . . . .
H122 H 0.3389 0.4017 0.8834 0.085 Uiso 1 1 calc R U . . .
C123 C 0.3664(2) 0.43086(13) 0.8077(2) 0.0801(10) Uani 1 1 d . . . . .
H123 H 0.3342 0.4614 0.8043 0.096 Uiso 1 1 calc R U . . .
C124 C 0.4104(2) 0.42203(13) 0.76602(19) 0.0759(9) Uani 1 1 d . . . . .
H124 H 0.4100 0.4470 0.7347 0.091 Uiso 1 1 calc R U . . .
C125 C 0.4552(2) 0.37705(12) 0.76969(16) 0.0643(8) Uani 1 1 d . . . . .
H125 H 0.4845 0.3710 0.7402 0.077 Uiso 1 1 calc R U . . .
C126 C 0.45789(18) 0.34064(11) 0.81563(14) 0.0552(6) Uani 1 1 d . . . . .
C127 C 0.57785(16) 0.28777(10) 0.81258(12) 0.0468(6) Uani 1 1 d . . . . .
C128 C 0.60891(16) 0.23340(10) 0.81490(11) 0.0456(5) Uani 1 1 d . . . . .
C129 C 0.55601(18) 0.19077(11) 0.79993(13) 0.0545(6) Uani 1 1 d . . . . .
H129 H 0.4969 0.1955 0.7852 0.065 Uiso 1 1 calc R U . . .
C130 C 0.5888(2) 0.14206(12) 0.80631(15) 0.0612(7) Uani 1 1 d . . . . .
H130 H 0.5524 0.1132 0.7957 0.073 Uiso 1 1 calc R U . . .
C131 C 0.67529(19) 0.13492(10) 0.82828(13) 0.0537(6) Uani 1 1 d . . . . .
C132 C 0.72859(18) 0.17726(11) 0.84207(13) 0.0542(6) Uani 1 1 d . . . . .
H132 H 0.7878 0.1726 0.8565 0.065 Uiso 1 1 calc R U . . .
C133 C 0.69489(17) 0.22578(10) 0.83469(13) 0.0504(6) Uani 1 1 d . . . . .
H133 H 0.7313 0.2547 0.8433 0.061 Uiso 1 1 calc R U . . .
C134 C 0.7094(2) 0.08406(12) 0.83611(15) 0.0675(8) Uani 1 1 d . . . . .
F200 F 0.49238(9) 0.20513(5) 0.60823(6) 0.0469(3) Uani 1 1 d . . . . .
O201 O 0.73843(11) 0.31250(7) 0.67766(9) 0.0516(4) Uani 1 1 d . . . . .
O202 O 0.44671(12) 0.32318(7) 0.42848(9) 0.0552(5) Uani 1 1 d . . . . .
O203 O 0.40328(10) 0.05760(6) 0.46351(8) 0.0404(4) Uani 1 1 d . . . . .
N201 N 0.60748(12) 0.27810(7) 0.63899(9) 0.0385(4) Uani 1 1 d . . . . .
H21N H 0.5787(17) 0.2478(11) 0.6281(13) 0.046 Uiso 1 1 d . U . . .
N202 N 0.47381(12) 0.28258(8) 0.52441(9) 0.0412(4) Uani 1 1 d . . . . .
H22N H 0.4766(18) 0.2517(11) 0.5412(13) 0.049 Uiso 1 1 d . U . . .
N203 N 0.45636(11) 0.11337(8) 0.54629(9) 0.0361(4) Uani 1 1 d . . . . .
H23N H 0.4677(17) 0.1443(11) 0.5554(13) 0.043 Uiso 1 1 d . U . . .
N204 N 0.40162(12) 0.14030(8) 0.64876(9) 0.0396(4) Uani 1 1 d . . . . .
H24N H 0.4242(18) 0.1668(11) 0.6374(13) 0.048 Uiso 1 1 d . U . . .
N205 N 0.43792(11) 0.19180(7) 0.46656(9) 0.0369(4) Uani 1 1 d . . . . .
C201 C 0.81363(18) 0.21639(12) 0.69075(14) 0.0602(7) Uani 1 1 d . . . . .
H201 H 0.8473 0.2462 0.6936 0.072 Uiso 1 1 calc R U . . .
C202 C 0.8509(2) 0.16819(15) 0.69986(17) 0.0778(10) Uani 1 1 d . . . . .
H202 H 0.9099 0.1652 0.7091 0.093 Uiso 1 1 calc R U . . .
C203 C 0.8025(2) 0.12444(13) 0.69559(15) 0.0724(9) Uani 1 1 d . . . . .
H203 H 0.8281 0.0914 0.7015 0.087 Uiso 1 1 calc R U . . .
C204 C 0.7174(2) 0.12917(12) 0.68274(14) 0.0632(8) Uani 1 1 d . . . . .
H204 H 0.6839 0.0993 0.6797 0.076 Uiso 1 1 calc R U . . .
C205 C 0.67997(18) 0.17726(10) 0.67410(13) 0.0526(6) Uani 1 1 d . . . . .
H205 H 0.6210 0.1800 0.6657 0.063 Uiso 1 1 calc R U . . .
C206 C 0.72752(15) 0.22132(10) 0.67751(11) 0.0447(5) Uani 1 1 d . . . . .
C207 C 0.69186(15) 0.27456(9) 0.66577(10) 0.0416(5) Uani 1 1 d . . . . .
C208 C 0.56198(14) 0.32458(9) 0.62123(11) 0.0390(5) Uani 1 1 d . . . . .
C209 C 0.58122(16) 0.36808(9) 0.65949(12) 0.0465(6) Uani 1 1 d . . . . .
H209 H 0.6267 0.3672 0.6981 0.056 Uiso 1 1 calc R U . . .
C210 C 0.53476(18) 0.41252(10) 0.64187(13) 0.0533(6) Uani 1 1 d . . . . .
H210 H 0.5495 0.4423 0.6678 0.064 Uiso 1 1 calc R U . . .
C211 C 0.46678(17) 0.41392(10) 0.58657(14) 0.0546(7) Uani 1 1 d . . . . .
H211 H 0.4342 0.4444 0.5752 0.066 Uiso 1 1 calc R U . . .
C212 C 0.44636(16) 0.37114(10) 0.54805(13) 0.0501(6) Uani 1 1 d . . . . .
H212 H 0.3996 0.3722 0.5103 0.060 Uiso 1 1 calc R U . . .
C213 C 0.49406(14) 0.32644(9) 0.56432(11) 0.0409(5) Uani 1 1 d . . . . .
C214 C 0.45042(14) 0.28426(9) 0.46049(11) 0.0416(5) Uani 1 1 d . . . . .
C215 C 0.42704(13) 0.23295(9) 0.42869(11) 0.0388(5) Uani 1 1 d . . . . .
C216 C 0.39331(14) 0.22953(9) 0.36306(11) 0.0423(5) Uani 1 1 d . . . . .
H216 H 0.3870 0.2594 0.3374 0.051 Uiso 1 1 calc R U . . .
C217 C 0.36908(14) 0.18186(10) 0.33568(11) 0.0426(5) Uani 1 1 d . . . . .
H217 H 0.3453 0.1785 0.2909 0.051 Uiso 1 1 calc R U . . .
C218 C 0.38018(14) 0.13931(9) 0.37472(11) 0.0392(5) Uani 1 1 d . . . . .
H218 H 0.3642 0.1061 0.3573 0.047 Uiso 1 1 calc R U . . .
C219 C 0.41526(12) 0.14606(8) 0.44014(10) 0.0350(4) Uani 1 1 d . . . . .
C220 C 0.42539(13) 0.10092(8) 0.48437(10) 0.0345(4) Uani 1 1 d . . . . .
C221 C 0.46488(14) 0.07786(9) 0.59635(10) 0.0382(5) Uani 1 1 d . . . . .
C222 C 0.50237(16) 0.03010(10) 0.59584(12) 0.0479(6) Uani 1 1 d . . . . .
H222 H 0.5240 0.0216 0.5625 0.058 Uiso 1 1 calc R U . . .
C223 C 0.5080(2) -0.00480(11) 0.64393(14) 0.0609(7) Uani 1 1 d . . . . .
H223 H 0.5324 -0.0376 0.6429 0.073 Uiso 1 1 calc R U . . .
C224 C 0.4786(2) 0.00741(11) 0.69297(14) 0.0636(8) Uani 1 1 d . . . . .
H224 H 0.4832 -0.0168 0.7259 0.076 Uiso 1 1 calc R U . . .
C225 C 0.44210(18) 0.05504(10) 0.69462(12) 0.0512(6) Uani 1 1 d . . . . .
H225 H 0.4214 0.0633 0.7285 0.061 Uiso 1 1 calc R U . . .
C226 C 0.43576(14) 0.09092(9) 0.64656(11) 0.0398(5) Uani 1 1 d . . . . .
O24A O 0.2903(3) 0.10817(12) 0.6735(3) 0.0430(8) Uani 0.7 1 d D . P A 1
N26A N 0.1682(4) 0.3817(2) 0.6907(3) 0.0979(16) Uani 0.7 1 d . . P A 1
C27A C 0.33041(14) 0.14760(11) 0.66391(10) 0.0450(6) Uani 0.7 1 d D . P A 1
C28A C 0.3005(8) 0.1982(4) 0.6671(6) 0.0386(18) Uani 0.7 1 d . . P A 1
C29A C 0.2251(3) 0.2039(2) 0.6805(2) 0.0462(11) Uani 0.7 1 d . . P A 1
H29A H 0.1955 0.1742 0.6860 0.055 Uiso 0.7 1 calc R U P A 1
C30A C 0.1930(3) 0.2517(3) 0.6857(2) 0.0570(12) Uani 0.7 1 d . . P A 1
H30A H 0.1420 0.2548 0.6953 0.068 Uiso 0.7 1 calc R U P A 1
C31A C 0.2356(6) 0.2954(4) 0.6771(4) 0.056(2) Uani 0.7 1 d . . P A 1
C32A C 0.3101(4) 0.2910(2) 0.6631(3) 0.0555(12) Uani 0.7 1 d . . P A 1
H32A H 0.3384 0.3210 0.6564 0.067 Uiso 0.7 1 calc R U P A 1
C33A C 0.3434(4) 0.2426(3) 0.6589(3) 0.0421(15) Uani 0.7 1 d . . P A 1
H33A H 0.3953 0.2396 0.6506 0.051 Uiso 0.7 1 calc R U P A 1
C34A C 0.1990(4) 0.3436(2) 0.6843(3) 0.0746(14) Uani 0.7 1 d . . P A 1
O24B O 0.2795(8) 0.1248(4) 0.6727(7) 0.0430(8) Uani 0.3 1 d . . P A 2
N26B N 0.2295(12) 0.4073(6) 0.6827(8) 0.130(5) Uani 0.3 1 d . . P A 2
C27B C 0.33041(14) 0.14760(11) 0.66391(10) 0.0450(6) Uani 0.3 1 d . . P A 2
C28B C 0.3144(16) 0.2142(8) 0.6661(12) 0.036(4) Uani 0.3 1 d . . P A 2
C29B C 0.2392(11) 0.2268(6) 0.6770(8) 0.062(4) Uani 0.3 1 d . . P A 2
H29B H 0.2037 0.2005 0.6835 0.075 Uiso 0.3 1 calc R U P A 2
C30B C 0.2172(17) 0.2771(8) 0.6783(14) 0.056(6) Uani 0.3 1 d . . P A 2
H30B H 0.1644 0.2857 0.6827 0.067 Uiso 0.3 1 calc R U P A 2
C31B C 0.2701(10) 0.3150(7) 0.6733(7) 0.058(4) Uani 0.3 1 d . . P A 2
C32B C 0.3441(10) 0.3037(6) 0.6597(9) 0.074(4) Uani 0.3 1 d . . P A 2
H32B H 0.3781 0.3307 0.6526 0.088 Uiso 0.3 1 calc R U P A 2
C33B C 0.3669(12) 0.2537(8) 0.6565(12) 0.063(5) Uani 0.3 1 d . . P A 2
H33B H 0.4174 0.2455 0.6480 0.076 Uiso 0.3 1 calc R U P A 2
C34B C 0.2480(12) 0.3651(6) 0.6790(8) 0.093(4) Uani 0.3 1 d . . P A 2
N301 N 0.17074(11) 0.05830(8) 0.48962(9) 0.0398(4) Uani 1 1 d . . . . .
C01A C 0.1620(3) 0.25370(16) 0.48870(17) 0.0615(12) Uani 0.868(9) 1 d . . P B 1
H01A H 0.1981 0.2832 0.4883 0.092 Uiso 0.868(9) 1 calc R U P B 1
H01B H 0.1447 0.2552 0.5268 0.092 Uiso 0.868(9) 1 calc R U P B 1
H01C H 0.1122 0.2546 0.4508 0.092 Uiso 0.868(9) 1 calc R U P B 1
C02A C 0.2102(3) 0.20421(16) 0.48905(16) 0.0501(10) Uani 0.868(9) 1 d . . P B 1
H02A H 0.2577 0.2020 0.5292 0.060 Uiso 0.868(9) 1 calc R U P B 1
H02B H 0.2338 0.2049 0.4535 0.060 Uiso 0.868(9) 1 calc R U P B 1
C01B C 0.2551(15) 0.2278(11) 0.4873(11) 0.066(8) Uani 0.132(9) 1 d . . P B 2
H01D H 0.2660 0.2648 0.4931 0.099 Uiso 0.132(9) 1 calc R U P B 2
H01E H 0.2980 0.2089 0.5202 0.099 Uiso 0.132(9) 1 calc R U P B 2
H01F H 0.2570 0.2175 0.4454 0.099 Uiso 0.132(9) 1 calc R U P B 2
C02B C 0.171(2) 0.2162(11) 0.4921(12) 0.061(8) Uani 0.132(9) 1 d . . P B 2
H02X H 0.1275 0.2354 0.4592 0.073 Uiso 0.132(9) 1 calc R U P B 2
H02Y H 0.1686 0.2268 0.5343 0.073 Uiso 0.132(9) 1 calc R U P B 2
C303 C 0.15458(17) 0.15668(10) 0.48269(14) 0.0534(6) Uani 1 1 d . . . . .
H30F H 0.1180 0.1604 0.5097 0.064 Uiso 1 1 calc R U . B 1
H30G H 0.1185 0.1524 0.4381 0.064 Uiso 1 1 calc R U . B 1
C304 C 0.21136(15) 0.11096(10) 0.50355(11) 0.0451(6) Uani 1 1 d . . . . .
H30H H 0.2395 0.1137 0.5499 0.054 Uiso 1 1 calc R U . . .
H30I H 0.2556 0.1131 0.4830 0.054 Uiso 1 1 calc R U . . .
C305 C 0.0532(2) 0.06985(13) 0.67463(14) 0.0645(8) Uani 1 1 d . . . . .
H30J H 0.0574 0.1074 0.6762 0.097 Uiso 1 1 calc R U . . .
H30K H 0.1045 0.0549 0.7041 0.097 Uiso 1 1 calc R U . . .
H30L H 0.0046 0.0590 0.6868 0.097 Uiso 1 1 calc R U . . .
C306 C 0.04275(16) 0.05139(11) 0.60746(12) 0.0501(6) Uani 1 1 d . . . . .
H30M H 0.0346 0.0137 0.6055 0.060 Uiso 1 1 calc R U . . .
H30N H -0.0082 0.0673 0.5777 0.060 Uiso 1 1 calc R U . . .
C307 C 0.11801(17) 0.06466(12) 0.58642(12) 0.0539(7) Uani 1 1 d . . . . .
H30O H 0.1320 0.1015 0.5945 0.065 Uiso 1 1 calc R U . . .
H30P H 0.1673 0.0442 0.6112 0.065 Uiso 1 1 calc R U . . .
C308 C 0.09806(14) 0.05328(10) 0.51608(11) 0.0437(5) Uani 1 1 d . . . . .
H30Q H 0.0527 0.0768 0.4921 0.052 Uiso 1 1 calc R U . . .
H30R H 0.0759 0.0178 0.5081 0.052 Uiso 1 1 calc R U . . .
C309 C 0.3518(2) -0.07581(13) 0.50853(18) 0.0710(9) Uani 1 1 d . . . . .
H30S H 0.3240 -0.0883 0.4653 0.107 Uiso 1 1 calc R U . . .
H30T H 0.3964 -0.0998 0.5308 0.107 Uiso 1 1 calc R U . . .
H30U H 0.3761 -0.0418 0.5068 0.107 Uiso 1 1 calc R U . . .
C310 C 0.28821(19) -0.07197(13) 0.54355(16) 0.0650(8) Uani 1 1 d . . . . .
H31A H 0.3167 -0.0589 0.5870 0.078 Uiso 1 1 calc R U . . .
H31B H 0.2666 -0.1068 0.5475 0.078 Uiso 1 1 calc R U . . .
C311 C 0.21404(17) -0.03677(11) 0.51099(16) 0.0591(7) Uani 1 1 d . . . . .
H31C H 0.1928 -0.0448 0.4651 0.071 Uiso 1 1 calc R U . . .
H31D H 0.1681 -0.0431 0.5290 0.071 Uiso 1 1 calc R U . . .
C312 C 0.23983(14) 0.01928(10) 0.52001(12) 0.0461(6) Uani 1 1 d . . . . .
H31E H 0.2864 0.0248 0.5024 0.055 Uiso 1 1 calc R U . . .
H31F H 0.2620 0.0264 0.5661 0.055 Uiso 1 1 calc R U . . .
C313 C 0.21885(16) 0.03927(12) 0.27685(12) 0.0524(6) Uani 1 1 d . . . . .
H31G H 0.1924 0.0261 0.2337 0.079 Uiso 1 1 calc R U . . .
H31H H 0.2688 0.0187 0.2981 0.079 Uiso 1 1 calc R U . . .
H31I H 0.2352 0.0752 0.2747 0.079 Uiso 1 1 calc R U . . .
C314 C 0.15723(15) 0.03576(11) 0.31388(12) 0.0476(6) Uani 1 1 d . . . . .
H31J H 0.1396 -0.0005 0.3148 0.057 Uiso 1 1 calc R U . . .
H31K H 0.1067 0.0563 0.2921 0.057 Uiso 1 1 calc R U . . .
C315 C 0.19555(14) 0.05518(10) 0.38145(11) 0.0424(5) Uani 1 1 d . . . . .
H31L H 0.2472 0.0354 0.4029 0.051 Uiso 1 1 calc R U . . .
H31M H 0.2113 0.0918 0.3806 0.051 Uiso 1 1 calc R U . . .
C316 C 0.13413(14) 0.04967(10) 0.41829(11) 0.0406(5) Uani 1 1 d . . . . .
H31N H 0.1097 0.0147 0.4109 0.049 Uiso 1 1 calc R U . . .
H31O H 0.0877 0.0744 0.4009 0.049 Uiso 1 1 calc R U . . .
N401 N 0.71712(12) 0.41795(8) 0.51414(9) 0.0403(4) Uani 1 1 d . . . . .
C401 C 0.94694(16) 0.38731(10) 0.72397(11) 0.0484(6) Uani 1 1 d . . . . .
H40A H 0.9417 0.3500 0.7176 0.073 Uiso 1 1 calc R U . . .
H40B H 0.9628 0.3950 0.7694 0.073 Uiso 1 1 calc R U . . .
H40C H 0.9901 0.4005 0.7070 0.073 Uiso 1 1 calc R U . . .
C402 C 0.86314(15) 0.41286(9) 0.68948(11) 0.0425(5) Uani 1 1 d . . . . .
H40D H 0.8682 0.4505 0.6966 0.051 Uiso 1 1 calc R U . . .
H40E H 0.8197 0.3999 0.7070 0.051 Uiso 1 1 calc R U . . .
C403 C 0.83630(14) 0.40186(10) 0.61836(11) 0.0424(5) Uani 1 1 d . . . . .
H40F H 0.8749 0.4194 0.5995 0.051 Uiso 1 1 calc R U . . .
H40G H 0.8394 0.3644 0.6113 0.051 Uiso 1 1 calc R U . . .
C404 C 0.74713(14) 0.42061(9) 0.58640(10) 0.0388(5) Uani 1 1 d . . . . .
H40H H 0.7431 0.4567 0.5993 0.047 Uiso 1 1 calc R U . . .
H40I H 0.7086 0.3999 0.6023 0.047 Uiso 1 1 calc R U . . .
C405 C 0.6740(2) 0.22341(12) 0.50099(16) 0.0677(8) Uani 1 1 d . . . . .
H40J H 0.6257 0.2231 0.4620 0.102 Uiso 1 1 calc R U . . .
H40K H 0.6540 0.2246 0.5379 0.102 Uiso 1 1 calc R U . . .
H40L H 0.7074 0.1922 0.5030 0.102 Uiso 1 1 calc R U . . .
C406 C 0.7274(2) 0.27008(11) 0.50116(15) 0.0640(8) Uani 1 1 d . . . . .
H40M H 0.7406 0.2710 0.4608 0.077 Uiso 1 1 calc R U . . .
H40N H 0.7810 0.2668 0.5363 0.077 Uiso 1 1 calc R U . . .
C407 C 0.68538(16) 0.32077(10) 0.50882(13) 0.0499(6) Uani 1 1 d . . . . .
H40O H 0.6261 0.3208 0.4810 0.060 Uiso 1 1 calc R U . . .
H40P H 0.6861 0.3246 0.5533 0.060 Uiso 1 1 calc R U . . .
C408 C 0.73171(15) 0.36472(10) 0.49134(11) 0.0454(6) Uani 1 1 d . . . . .
H40Q H 0.7163 0.3658 0.4445 0.054 Uiso 1 1 calc R U . . .
H40R H 0.7926 0.3572 0.5083 0.054 Uiso 1 1 calc R U . . .
C409 C 0.4445(2) 0.43913(13) 0.33384(17) 0.0823(12) Uani 1 1 d . . . . .
H40S H 0.4731 0.4612 0.3114 0.123 Uiso 1 1 calc R U . . .
H40T H 0.3859 0.4500 0.3237 0.123 Uiso 1 1 calc R U . . .
H40U H 0.4465 0.4034 0.3205 0.123 Uiso 1 1 calc R U . . .
C410 C 0.48819(16) 0.44343(10) 0.40509(14) 0.0541(7) Uani 1 1 d . . . . .
H41A H 0.4818 0.4788 0.4192 0.065 Uiso 1 1 calc R U . . .
H41B H 0.4614 0.4196 0.4276 0.065 Uiso 1 1 calc R U . . .
C411 C 0.58046(17) 0.43068(12) 0.42188(13) 0.0614(8) Uani 1 1 d . . . . .
H41C H 0.6079 0.4563 0.4021 0.074 Uiso 1 1 calc R U . . .
H41D H 0.5867 0.3965 0.4044 0.074 Uiso 1 1 calc R U . . .
C412 C 0.62381(14) 0.43040(10) 0.49284(12) 0.0432(5) Uani 1 1 d . . . . .
H41E H 0.5953 0.4050 0.5121 0.052 Uiso 1 1 calc R U . . .
H41F H 0.6164 0.4646 0.5098 0.052 Uiso 1 1 calc R U . . .
C413 C 0.8072(2) 0.60086(13) 0.48353(19) 0.0754(9) Uani 1 1 d . . . . .
H41G H 0.8357 0.6203 0.4586 0.113 Uiso 1 1 calc R U . . .
H41H H 0.8392 0.6038 0.5288 0.113 Uiso 1 1 calc R U . . .
H41I H 0.7506 0.6147 0.4758 0.113 Uiso 1 1 calc R U . . .
C414 C 0.80134(19) 0.54468(12) 0.46386(16) 0.0637(8) Uani 1 1 d . . . . .
H41J H 0.8582 0.5319 0.4675 0.076 Uiso 1 1 calc R U . . .
H41K H 0.7662 0.5418 0.4188 0.076 Uiso 1 1 calc R U . . .
C415 C 0.76401(17) 0.51110(10) 0.50402(13) 0.0519(6) Uani 1 1 d . . . . .
H41L H 0.7966 0.5156 0.5495 0.062 Uiso 1 1 calc R U . . .
H41M H 0.7054 0.5219 0.4978 0.062 Uiso 1 1 calc R U . . .
C416 C 0.76538(15) 0.45531(10) 0.48605(11) 0.0453(5) Uani 1 1 d . . . . .
H41N H 0.8247 0.4439 0.4988 0.054 Uiso 1 1 calc R U . . .
H41O H 0.7426 0.4527 0.4392 0.054 Uiso 1 1 calc R U . . .
O500 O 0.3370(7) 0.5006(4) 0.6689(5) 0.066(3) Uani 0.2 1 d . . P . .

loop_
_atom_site_aniso_label
_atom_site_aniso_U_11
_atom_site_aniso_U_22
_atom_site_aniso_U_33
_atom_site_aniso_U_23
_atom_site_aniso_U_13
_atom_site_aniso_U_12
F100 0.0510(8) 0.0571(9) 0.0554(9) 0.0058(7) 0.0223(7) -0.0046(7)
O101 0.0515(11) 0.1156(19) 0.0544(12) -0.0102(12) 0.0198(9) -0.0262(12)
O102 0.0467(10) 0.0930(16) 0.0679(13) 0.0339(12) 0.0147(9) 0.0020(10)
O103 0.0812(15) 0.0777(15) 0.0793(15) -0.0197(12) 0.0421(13) -0.0122(12)
O104 0.0520(10) 0.0533(11) 0.0651(12) 0.0011(9) 0.0235(9) -0.0094(8)
N101 0.0352(10) 0.0657(14) 0.0400(11) 0.0055(10) 0.0101(8) -0.0040(9)
N102 0.0344(10) 0.0649(14) 0.0530(13) 0.0161(11) 0.0053(9) -0.0026(10)
N103 0.0637(14) 0.0607(14) 0.0609(15) -0.0027(12) 0.0332(12) -0.0059(12)
N104 0.0496(12) 0.0513(12) 0.0560(13) 0.0016(10) 0.0246(10) -0.0071(10)
N105 0.0435(11) 0.0775(16) 0.0489(12) 0.0039(12) 0.0170(10) -0.0119(11)
N106 0.136(3) 0.0553(16) 0.092(2) 0.0082(15) 0.065(2) 0.0095(17)
C101 0.0433(15) 0.153(4) 0.0447(16) 0.0056(19) 0.0129(12) 0.0247(19)
C102 0.057(2) 0.175(5) 0.0526(19) 0.001(2) 0.0120(16) 0.045(3)
C103 0.091(3) 0.140(4) 0.0469(18) -0.001(2) 0.0121(18) 0.071(3)
C104 0.087(2) 0.111(3) 0.0559(19) -0.0085(19) 0.0066(17) 0.045(2)
C105 0.0558(17) 0.099(3) 0.0525(17) -0.0061(17) 0.0076(13) 0.0313(18)
C106 0.0391(13) 0.114(3) 0.0281(12) -0.0013(14) 0.0063(10) 0.0100(15)
C107 0.0350(12) 0.099(2) 0.0309(12) -0.0010(13) 0.0082(9) -0.0049(13)
C108 0.0497(14) 0.0582(15) 0.0474(14) 0.0097(12) 0.0217(11) -0.0028(12)
C109 0.089(2) 0.070(2) 0.0533(17) 0.0046(15) 0.0346(16) -0.0087(17)
C110 0.137(4) 0.0531(18) 0.091(3) 0.0132(18) 0.072(3) 0.004(2)
C111 0.115(3) 0.067(2) 0.105(3) 0.036(2) 0.068(3) 0.026(2)
C112 0.0673(19) 0.068(2) 0.089(2) 0.0271(18) 0.0337(18) 0.0137(16)
C113 0.0447(13) 0.0583(16) 0.0587(16) 0.0165(13) 0.0210(12) 0.0025(12)
C114 0.0284(11) 0.081(2) 0.0562(16) 0.0210(15) 0.0096(10) -0.0042(12)
C115 0.0381(13) 0.088(2) 0.0502(15) 0.0087(15) 0.0107(11) -0.0147(13)
C116 0.0593(18) 0.117(3) 0.0525(18) 0.0132(19) 0.0146(14) -0.0219(19)
C117 0.085(2) 0.136(4) 0.0484(18) -0.010(2) 0.0226(17) -0.028(2)
C118 0.088(2) 0.106(3) 0.0582(19) -0.0111(19) 0.0355(18) -0.029(2)
C119 0.0573(16) 0.085(2) 0.0570(17) -0.0063(16) 0.0267(14) -0.0145(15)
C120 0.0583(16) 0.072(2) 0.0665(18) -0.0080(15) 0.0336(14) -0.0136(14)
C121 0.0572(16) 0.0582(16) 0.0678(18) -0.0012(14) 0.0292(14) -0.0073(13)
C122 0.075(2) 0.0596(18) 0.089(2) -0.0043(17) 0.0410(18) 0.0004(15)
C123 0.085(2) 0.0570(19) 0.108(3) 0.0074(19) 0.044(2) 0.0061(17)
C124 0.082(2) 0.0580(18) 0.095(3) 0.0132(17) 0.038(2) -0.0002(16)
C125 0.0665(18) 0.0610(18) 0.073(2) 0.0070(15) 0.0324(16) -0.0039(14)
C126 0.0560(15) 0.0517(15) 0.0621(17) -0.0001(13) 0.0249(13) -0.0035(12)
C127 0.0474(13) 0.0533(14) 0.0411(13) -0.0021(11) 0.0159(10) -0.0087(11)
C128 0.0478(13) 0.0552(14) 0.0346(12) -0.0037(10) 0.0141(10) -0.0096(11)
C129 0.0501(14) 0.0591(16) 0.0536(15) -0.0145(13) 0.0156(12) -0.0124(12)
C130 0.0670(18) 0.0552(16) 0.0660(18) -0.0162(14) 0.0276(15) -0.0206(14)
C131 0.0708(18) 0.0493(14) 0.0445(14) -0.0024(11) 0.0234(13) -0.0044(13)
C132 0.0536(15) 0.0571(16) 0.0467(14) -0.0022(12) 0.0088(12) -0.0035(12)
C133 0.0491(14) 0.0509(14) 0.0493(14) -0.0049(11) 0.0129(11) -0.0104(11)
C134 0.096(2) 0.0546(18) 0.0624(19) -0.0004(14) 0.0396(17) -0.0029(16)
F200 0.0538(8) 0.0425(7) 0.0408(7) -0.0009(6) 0.0099(6) -0.0098(6)
O201 0.0410(9) 0.0517(10) 0.0510(10) 0.0010(8) -0.0011(7) -0.0080(8)
O202 0.0622(11) 0.0409(9) 0.0485(10) 0.0092(8) -0.0020(8) -0.0071(8)
O203 0.0391(8) 0.0366(8) 0.0432(9) -0.0029(7) 0.0099(7) -0.0058(6)
N201 0.0378(9) 0.0373(10) 0.0349(10) -0.0016(8) 0.0039(8) -0.0032(8)
N202 0.0404(10) 0.0333(10) 0.0414(11) 0.0019(8) 0.0012(8) -0.0017(8)
N203 0.0371(9) 0.0352(9) 0.0344(9) 0.0003(8) 0.0091(7) -0.0026(8)
N204 0.0370(9) 0.0438(11) 0.0374(10) -0.0005(8) 0.0110(8) -0.0027(8)
N205 0.0316(9) 0.0375(10) 0.0370(10) 0.0016(8) 0.0045(7) -0.0029(7)
C201 0.0488(14) 0.0660(18) 0.0553(16) -0.0024(13) 0.0020(12) 0.0086(13)
C202 0.0580(18) 0.083(2) 0.079(2) -0.0031(18) 0.0031(16) 0.0275(17)
C203 0.082(2) 0.0602(19) 0.0589(18) -0.0048(14) 0.0006(16) 0.0287(17)
C204 0.075(2) 0.0519(16) 0.0506(16) 0.0009(12) 0.0035(14) 0.0123(14)
C205 0.0544(15) 0.0492(14) 0.0472(14) 0.0057(11) 0.0062(12) 0.0060(12)
C206 0.0456(12) 0.0516(14) 0.0295(11) 0.0003(10) 0.0013(9) 0.0059(11)
C207 0.0414(12) 0.0475(13) 0.0300(11) -0.0006(9) 0.0030(9) -0.0030(10)
C208 0.0367(11) 0.0376(11) 0.0408(12) -0.0018(9) 0.0097(9) -0.0035(9)
C209 0.0506(13) 0.0420(13) 0.0437(13) -0.0043(10) 0.0105(11) -0.0049(10)
C210 0.0600(16) 0.0404(13) 0.0572(16) -0.0101(11) 0.0155(13) -0.0023(11)
C211 0.0530(15) 0.0365(13) 0.0695(18) -0.0010(12) 0.0129(13) 0.0063(11)
C212 0.0403(12) 0.0422(13) 0.0594(16) 0.0002(11) 0.0039(11) 0.0008(10)
C213 0.0379(11) 0.0366(11) 0.0440(12) -0.0013(10) 0.0071(9) -0.0024(9)
C214 0.0358(11) 0.0381(12) 0.0418(12) 0.0042(10) -0.0005(9) -0.0030(9)
C215 0.0331(10) 0.0399(12) 0.0376(11) 0.0034(9) 0.0033(9) -0.0029(9)
C216 0.0375(11) 0.0447(13) 0.0388(12) 0.0069(10) 0.0038(9) -0.0001(9)
C217 0.0373(11) 0.0512(13) 0.0342(11) 0.0008(10) 0.0043(9) -0.0010(10)
C218 0.0352(11) 0.0421(12) 0.0366(11) -0.0032(9) 0.0061(9) -0.0031(9)
C219 0.0283(9) 0.0378(11) 0.0369(11) 0.0002(9) 0.0073(8) -0.0028(8)
C220 0.0289(9) 0.0383(11) 0.0362(11) 0.0006(9) 0.0100(8) -0.0021(8)
C221 0.0362(11) 0.0398(11) 0.0353(11) 0.0024(9) 0.0066(9) -0.0030(9)
C222 0.0526(14) 0.0443(13) 0.0446(13) 0.0022(10) 0.0124(11) 0.0052(11)
C223 0.081(2) 0.0439(14) 0.0525(16) 0.0083(12) 0.0144(14) 0.0124(13)
C224 0.092(2) 0.0476(15) 0.0480(15) 0.0134(12) 0.0170(15) 0.0042(15)
C225 0.0629(16) 0.0531(15) 0.0371(12) 0.0053(11) 0.0154(11) -0.0041(12)
C226 0.0383(11) 0.0417(12) 0.0365(11) -0.0002(9) 0.0077(9) -0.0049(9)
O24A 0.0327(15) 0.048(3) 0.0469(10) 0.000(2) 0.0111(11) -0.0011(17)
N26A 0.106(4) 0.071(3) 0.112(4) -0.003(3) 0.028(3) 0.036(3)
C27A 0.0338(11) 0.0689(16) 0.0281(11) -0.0056(10) 0.0037(9) 0.0001(11)
C28A 0.035(4) 0.045(5) 0.029(2) -0.003(3) 0.002(2) -0.004(3)
C29A 0.038(2) 0.064(4) 0.036(2) 0.001(2) 0.0097(16) 0.009(2)
C30A 0.050(3) 0.077(4) 0.043(2) -0.002(2) 0.014(2) 0.021(3)
C31A 0.055(8) 0.054(8) 0.048(3) -0.009(5) 0.003(5) 0.017(4)
C32A 0.062(3) 0.046(3) 0.052(2) -0.004(2) 0.008(3) 0.003(3)
C33A 0.041(4) 0.036(4) 0.048(2) -0.002(3) 0.011(3) -0.001(3)
C34A 0.086(4) 0.065(3) 0.065(3) -0.003(2) 0.013(3) 0.026(3)
O24B 0.0327(15) 0.048(3) 0.0469(10) 0.000(2) 0.0111(11) -0.0011(17)
N26B 0.153(15) 0.085(10) 0.155(14) 0.006(9) 0.054(12) 0.025(10)
C27B 0.0338(11) 0.0689(16) 0.0281(11) -0.0056(10) 0.0037(9) 0.0001(11)
C28B 0.032(10) 0.039(13) 0.035(6) -0.013(9) 0.007(6) 0.000(8)
C29B 0.063(8) 0.070(11) 0.062(7) 0.003(7) 0.030(6) -0.011(8)
C30B 0.046(9) 0.056(18) 0.071(8) -0.007(12) 0.025(7) -0.003(10)
C31B 0.049(8) 0.066(10) 0.051(6) -0.023(6) 0.008(6) -0.002(7)
C32B 0.076(10) 0.054(8) 0.103(10) -0.016(6) 0.044(9) -0.011(6)
C33B 0.058(10) 0.051(9) 0.095(10) -0.028(7) 0.045(8) -0.028(6)
C34B 0.110(12) 0.074(10) 0.087(10) 0.003(7) 0.018(9) 0.016(9)
N301 0.0325(9) 0.0511(11) 0.0356(10) -0.0056(8) 0.0106(7) -0.0122(8)
C01A 0.077(2) 0.051(3) 0.057(2) -0.0043(15) 0.0233(17) -0.0104(18)
C02A 0.058(2) 0.049(2) 0.0412(17) -0.0025(14) 0.0126(16) -0.012(2)
C01B 0.052(13) 0.080(17) 0.056(13) 0.010(11) 0.001(10) -0.033(13)
C02B 0.08(2) 0.053(19) 0.045(12) -0.013(10) 0.014(13) 0.028(14)
C303 0.0537(15) 0.0535(15) 0.0598(16) -0.0103(12) 0.0276(13) -0.0140(12)
C304 0.0414(12) 0.0573(15) 0.0357(12) -0.0092(10) 0.0111(9) -0.0194(11)
C305 0.0659(18) 0.084(2) 0.0508(16) -0.0097(15) 0.0293(14) -0.0177(16)
C306 0.0451(13) 0.0656(16) 0.0427(13) -0.0056(12) 0.0184(11) -0.0164(12)
C307 0.0480(14) 0.0733(18) 0.0439(14) -0.0140(13) 0.0194(11) -0.0258(13)
C308 0.0341(11) 0.0568(14) 0.0418(12) -0.0096(11) 0.0145(9) -0.0134(10)
C309 0.0590(17) 0.0658(19) 0.098(3) -0.0014(17) 0.0386(17) -0.0024(15)
C310 0.0571(16) 0.0675(19) 0.075(2) 0.0122(15) 0.0272(15) 0.0036(14)
C311 0.0443(14) 0.0597(17) 0.0760(19) 0.0103(14) 0.0231(13) -0.0043(12)
C312 0.0342(11) 0.0647(16) 0.0388(12) 0.0046(11) 0.0109(9) -0.0064(11)
C313 0.0460(13) 0.0709(17) 0.0420(13) -0.0113(12) 0.0163(11) -0.0105(12)
C314 0.0407(12) 0.0586(15) 0.0435(13) -0.0108(11) 0.0134(10) -0.0074(11)
C315 0.0348(11) 0.0541(14) 0.0371(12) -0.0037(10) 0.0099(9) -0.0081(10)
C316 0.0339(10) 0.0497(13) 0.0359(11) -0.0057(10) 0.0079(9) -0.0097(9)
N401 0.0349(9) 0.0471(11) 0.0354(10) -0.0036(8) 0.0062(8) 0.0078(8)
C401 0.0493(13) 0.0547(14) 0.0342(12) -0.0061(11) 0.0035(10) 0.0044(11)
C402 0.0438(12) 0.0447(12) 0.0356(12) -0.0057(10) 0.0079(9) 0.0003(10)
C403 0.0360(11) 0.0541(14) 0.0347(11) -0.0046(10) 0.0079(9) 0.0048(10)
C404 0.0362(11) 0.0453(12) 0.0336(11) -0.0049(9) 0.0091(9) 0.0030(9)
C405 0.081(2) 0.0535(17) 0.0613(18) -0.0124(14) 0.0124(16) 0.0059(15)
C406 0.0716(19) 0.0561(17) 0.0605(18) -0.0081(14) 0.0158(15) 0.0131(14)
C407 0.0434(13) 0.0493(14) 0.0482(14) -0.0094(11) 0.0024(11) 0.0049(11)
C408 0.0441(12) 0.0511(14) 0.0341(11) -0.0079(10) 0.0030(9) 0.0135(10)
C409 0.071(2) 0.0645(19) 0.076(2) -0.0089(16) -0.0269(17) 0.0219(16)
C410 0.0417(13) 0.0401(13) 0.0657(17) 0.0089(12) -0.0035(12) 0.0015(10)
C411 0.0502(15) 0.0704(18) 0.0492(15) -0.0122(13) -0.0044(12) 0.0216(13)
C412 0.0327(11) 0.0447(13) 0.0469(13) -0.0024(10) 0.0052(9) 0.0066(9)
C413 0.0603(18) 0.066(2) 0.104(3) 0.0216(18) 0.0317(18) -0.0023(15)
C414 0.0523(15) 0.073(2) 0.0666(19) 0.0088(15) 0.0207(14) -0.0033(14)
C415 0.0494(14) 0.0543(15) 0.0533(15) 0.0067(12) 0.0182(12) 0.0087(12)
C416 0.0397(12) 0.0562(14) 0.0384(12) 0.0024(11) 0.0104(10) 0.0092(10)
O500 0.081(7) 0.056(6) 0.063(6) 0.009(5) 0.025(5) 0.001(5)

loop_
_atom_type_symbol
_atom_type_description
_atom_type_scat_dispersion_real
_atom_type_scat_dispersion_imag
_atom_type_scat_source
C C 0.0181 0.0091 'International Tables Vol C Tables 4.2.6.8 and 6.1.1.4'
H H 0.0000 0.0000 'International Tables Vol C Tables 4.2.6.8 and 6.1.1.4'
N N 0.0311 0.0180 'International Tables Vol C Tables 4.2.6.8 and 6.1.1.4'
O O 0.0492 0.0322 'International Tables Vol C Tables 4.2.6.8 and 6.1.1.4'
F F 0.0727 0.0534 'International Tables Vol C Tables 4.2.6.8 and 6.1.1.4'

loop_
_exptl_crystal_face_index_h
_exptl_crystal_face_index_k
_exptl_crystal_face_index_l
_exptl_crystal_face_perp_dist
_exptl_oxdiff_crystal_face_indexfrac_h
_exptl_oxdiff_crystal_face_indexfrac_k
_exptl_oxdiff_crystal_face_indexfrac_l
_exptl_oxdiff_crystal_face_x
_exptl_oxdiff_crystal_face_y
_exptl_oxdiff_crystal_face_z
5 2 -14 0.0760 5.0001 2.0002 -14.0001 -0.0312 -0.1374 0.9805
9 3 4 0.1312 9.0000 3.0001 3.9999 -0.2313 -0.9628 -0.2404
-9 -3 12 0.1027 -9.0001 -3.0003 12.0001 0.1160 0.5714 -0.8565
-1 -17 -1 0.0508 -1.0000 -17.0000 -0.9999 1.0120 0.0911 -0.0297
1 17 1 0.0656 1.0000 17.0000 0.9999 -1.0120 -0.0911 0.0297
-4 -1 14 0.1148 -4.0001 -1.0002 14.0001 -0.0305 0.0425 -0.9730
-2 -16 3 0.0565 -2.0000 -16.0000 3.0001 0.9271 0.0917 -0.3002
-1 13 9 0.0777 -1.0001 12.9998 9.0000 -0.8282 -0.1005 -0.5452
3 -8 -13 0.0877 3.0001 -7.9998 -13.0000 0.5566 0.0138 0.8515
3 14 -8 0.0945 3.0001 14.0001 -8.0001 -0.7760 -0.0696 0.6335
-5 -14 5 0.0704 -5.0001 -14.0001 5.0001 0.8033 0.3364 -0.4315
-4 -15 0 0.0793 -4.0000 -15.0000 0.0001 0.8954 0.3603 -0.0925
1 -8 -12 0.0997 1.0001 -7.9998 -12.0000 0.5551 0.1827 0.7792
-7 -11 -2 0.1265 -7.0000 -11.0001 -1.9999 0.6827 0.7064 0.0617
-1 -4 -13 0.1147 -0.9999 -3.9999 -13.0000 0.3323 0.4077 0.8667
-9 -1 -3 0.1593 -9.0000 -1.0001 -2.9999 0.1062 0.9419 0.1832
-4 0 -11 0.1437 -3.9999 0.0000 -11.0000 0.0907 0.6559 0.7467
-10 -2 9 0.1172 -10.0001 -2.0003 9.0001 0.0815 0.7432 -0.6470
1 -3 13 0.1152 0.9999 -3.0001 13.0001 0.0803 -0.4200 -0.9064
-10 2 9 0.1173 -10.0001 1.9997 9.0001 -0.1542 0.7503 -0.6243
-8 4 -6 0.1636 -8.0000 3.9999 -6.0000 -0.1697 0.9274 0.4191
7 -10 3 0.1313 7.0000 -9.9999 3.0000 0.5478 -0.7679 -0.2493
9 -9 -5 0.1462 9.0001 -8.9998 -5.0001 0.5408 -0.7639 0.3085
-9 9 5 0.1405 -9.0001 8.9998 5.0001 -0.5408 0.7639 -0.3085
2 -17 0 0.0739 2.0000 -16.9999 0.0001 0.9962 -0.2234 -0.0927
4 -13 -9 0.0827 4.0001 -12.9998 -9.0000 0.8196 -0.1896 0.5508
-3 15 6 0.1016 -3.0000 14.9998 6.0000 -0.9187 0.1698 -0.3319
4 16 -3 0.0684 4.0001 16.0000 -3.0001 -0.9328 -0.2851 0.3039
3 16 1 0.0706 3.0000 16.0000 0.9999 -0.9587 -0.2863 0.0278

loop_
_geom_angle_atom_site_label_1
_geom_angle_atom_site_label_2
_geom_angle_atom_site_label_3
_geom_angle
C107 N101 C108 122.2(3)
C107 N101 H11N 119(2)
C108 N101 H11N 118(2)
C114 N102 C113 123.2(2)
C114 N102 H12N 120(2)
C113 N102 H12N 116(2)
C120 N103 C121 123.2(3)
C120 N103 H13N 113(2)
C121 N103 H13N 124(2)
C127 N104 C126 124.1(2)
C127 N104 H14N 115(2)
C126 N104 H14N 120(2)
C119 N105 C115 119.4(3)
C102 C101 C106 119.9(4)
C102 C101 H101 120.0
C106 C101 H101 120.0
C101 C102 C103 122.3(4)
C101 C102 H102 118.9
C103 C102 H102 118.9
C102 C103 C104 118.6(4)
C102 C103 H103 120.7
C104 C103 H103 120.7
C105 C104 C103 119.6(4)
C105 C104 H104 120.2
C103 C104 H104 120.2
C104 C105 C106 121.4(3)
C104 C105 H105 119.3
C106 C105 H105 119.3
C105 C106 C101 118.2(3)
C105 C106 C107 124.5(2)
C101 C106 C107 117.3(3)
O101 C107 N101 122.6(3)
O101 C107 C106 120.7(2)
N101 C107 C106 116.6(3)
C109 C108 C113 119.2(3)
C109 C108 N101 122.4(3)
C113 C108 N101 118.4(3)
C110 C109 C108 119.8(3)
C110 C109 H109 120.1
C108 C109 H109 120.1
C111 C110 C109 120.8(4)
C111 C110 H110 119.6
C109 C110 H110 119.6
C110 C111 C112 119.5(3)
C110 C111 H111 120.3
C112 C111 H111 120.3
C111 C112 C113 121.6(4)
C111 C112 H112 119.2
C113 C112 H112 119.2
C112 C113 C108 119.1(3)
C112 C113 N102 122.3(3)
C108 C113 N102 118.6(2)
O102 C114 N102 124.8(3)
O102 C114 C115 120.6(3)
N102 C114 C115 114.5(2)
N105 C115 C116 122.2(3)
N105 C115 C114 117.7(3)
C116 C115 C114 120.0(3)
C115 C116 C117 118.1(4)
C115 C116 H116 120.9
C117 C116 H116 120.9
C118 C117 C116 119.9(3)
C118 C117 H117 120.0
C116 C117 H117 120.0
C117 C118 C119 118.1(4)
C117 C118 H118 121.0
C119 C118 H118 121.0
N105 C119 C118 122.3(3)
N105 C119 C120 118.4(3)
C118 C119 C120 119.3(3)
O103 C120 N103 125.1(3)
O103 C120 C119 121.1(3)
N103 C120 C119 113.7(3)
C122 C121 C126 119.4(3)
C122 C121 N103 121.6(3)
C126 C121 N103 118.9(3)
C123 C122 C121 120.3(3)
C123 C122 H122 119.9
C121 C122 H122 119.9
C124 C123 C122 120.0(3)
C124 C123 H123 120.0
C122 C123 H123 120.0
C123 C124 C125 120.1(3)
C123 C124 H124 119.9
C125 C124 H124 119.9
C124 C125 C126 120.9(3)
C124 C125 H125 119.5
C126 C125 H125 119.5
C125 C126 C121 119.2(3)
C125 C126 N104 121.3(3)
C121 C126 N104 119.4(3)
O104 C127 N104 124.0(3)
O104 C127 C128 121.1(2)
N104 C127 C128 114.9(2)
C133 C128 C129 118.9(3)
C133 C128 C127 117.5(2)
C129 C128 C127 123.5(2)
C130 C129 C128 120.4(3)
C130 C129 H129 119.8
C128 C129 H129 119.8
C129 C130 C131 120.0(3)
C129 C130 H130 120.0
C131 C130 H130 120.0
C130 C131 C132 120.0(3)
C130 C131 C134 120.0(3)
C132 C131 C134 120.1(3)
C133 C132 C131 119.4(3)
C133 C132 H132 120.3
C131 C132 H132 120.3
C132 C133 C128 121.3(2)
C132 C133 H133 119.4
C128 C133 H133 119.4
N106 C134 C131 179.4(3)
C207 N201 C208 125.2(2)
C207 N201 H21N 116.6(17)
C208 N201 H21N 117.9(17)
C214 N202 C213 124.3(2)
C214 N202 H22N 115.8(18)
C213 N202 H22N 119.9(18)
C220 N203 C221 123.68(19)
C220 N203 H23N 117.6(19)
C221 N203 H23N 118.5(19)
C27B N204 C226 122.4(2)
C27A N204 C226 122.4(2)
C27B N204 H24N 117.8(19)
C27A N204 H24N 117.8(19)
C226 N204 H24N 119.6(19)
C219 N205 C215 118.46(19)
C202 C201 C206 120.4(3)
C202 C201 H201 119.8
C206 C201 H201 119.8
C203 C202 C201 120.4(3)
C203 C202 H202 119.8
C201 C202 H202 119.8
C204 C203 C202 119.4(3)
C204 C203 H203 120.3
C202 C203 H203 120.3
C203 C204 C205 120.4(3)
C203 C204 H204 119.8
C205 C204 H204 119.8
C206 C205 C204 120.7(3)
C206 C205 H205 119.6
C204 C205 H205 119.6
C205 C206 C201 118.7(3)
C205 C206 C207 124.3(2)
C201 C206 C207 117.0(2)
O201 C207 N201 122.9(2)
O201 C207 C206 120.7(2)
N201 C207 C206 116.3(2)
C209 C208 C213 119.0(2)
C209 C208 N201 121.6(2)
C213 C208 N201 119.3(2)
C210 C209 C208 120.6(2)
C210 C209 H209 119.7
C208 C209 H209 119.7
C209 C210 C211 120.3(2)
C209 C210 H210 119.8
C211 C210 H210 119.8
C212 C211 C210 120.0(2)
C212 C211 H211 120.0
C210 C211 H211 120.0
C211 C212 C213 120.3(2)
C211 C212 H212 119.9
C213 C212 H212 119.9
C212 C213 C208 119.8(2)
C212 C213 N202 120.4(2)
C208 C213 N202 119.9(2)
O202 C214 N202 125.5(2)
O202 C214 C215 120.2(2)
N202 C214 C215 114.3(2)
N205 C215 C216 122.5(2)
N205 C215 C214 116.9(2)
C216 C215 C214 120.6(2)
C217 C216 C215 118.9(2)
C217 C216 H216 120.5
C215 C216 H216 120.5
C218 C217 C216 118.7(2)
C218 C217 H217 120.7
C216 C217 H217 120.7
C217 C218 C219 118.8(2)
C217 C218 H218 120.6
C219 C218 H218 120.6
N205 C219 C218 122.7(2)
N205 C219 C220 116.98(19)
C218 C219 C220 120.3(2)
O203 C220 N203 125.3(2)
O203 C220 C219 120.73(19)
N203 C220 C219 113.94(19)
C222 C221 C226 119.8(2)
C222 C221 N203 120.5(2)
C226 C221 N203 119.7(2)
C223 C222 C221 119.9(3)
C223 C222 H222 120.1
C221 C222 H222 120.1
C224 C223 C222 120.7(3)
C224 C223 H223 119.7
C222 C223 H223 119.7
C223 C224 C225 120.2(3)
C223 C224 H224 119.9
C225 C224 H224 119.9
C224 C225 C226 120.2(3)
C224 C225 H225 119.9
C226 C225 H225 119.9
C221 C226 C225 119.2(2)
C221 C226 N204 119.9(2)
C225 C226 N204 120.9(2)
O24A C27A N204 118.8(3)
O24A C27A C28A 121.4(5)
N204 C27A C28A 119.8(5)
C29A C28A C33A 118.6(10)
C29A C28A C27A 117.9(6)
C33A C28A C27A 123.4(11)
C30A C29A C28A 121.4(6)
C30A C29A H29A 119.3
C28A C29A H29A 119.3
C29A C30A C31A 119.6(7)
C29A C30A H30A 120.2
C31A C30A H30A 120.2
C30A C31A C32A 120.4(9)
C30A C31A C34A 116.4(9)
C32A C31A C34A 123.2(8)
C31A C32A C33A 119.9(6)
C31A C32A H32A 120.0
C33A C32A H32A 120.0
C32A C33A C28A 120.0(8)
C32A C33A H33A 120.0
C28A C33A H33A 120.0
N26A C34A C31A 178.3(9)
O24B C27B N204 139.5(6)
O24B C27B C28B 112.9(9)
N204 C27B C28B 107.5(8)
C29B C28B C33B 119.8(17)
C29B C28B C27B 113.0(13)
C33B C28B C27B 127.2(19)
C30B C29B C28B 119.7(15)
C30B C29B H29B 120.1
C28B C29B H29B 120.1
C31B C30B C29B 120(3)
C31B C30B H30B 119.8
C29B C30B H30B 119.8
C30B C31B C34B 119(2)
C30B C31B C32B 121(2)
C34B C31B C32B 120.2(15)
C33B C32B C31B 119.5(14)
C33B C32B H32B 120.2
C31B C32B H32B 120.2
C32B C33B C28B 119.1(17)
C32B C33B H33B 120.5
C28B C33B H33B 120.5
N26B C34B C31B 179(2)
C304 N301 C308 111.29(18)
C304 N301 C316 110.56(18)
C308 N301 C316 106.40(16)
C304 N301 C312 106.30(17)
C308 N301 C312 111.28(18)
C316 N301 C312 111.09(18)
C02A C01A H01A 109.5
C02A C01A H01B 109.5
H01A C01A H01B 109.5
C02A C01A H01C 109.5
H01A C01A H01C 109.5
H01B C01A H01C 109.5
C01A C02A C303 112.0(3)
C01A C02A H02A 109.2
C303 C02A H02A 109.2
C01A C02A H02B 109.2
C303 C02A H02B 109.2
H02A C02A H02B 107.9
C02B C01B H01D 109.5
C02B C01B H01E 109.5
H01D C01B H01E 109.5
C02B C01B H01F 109.5
H01D C01B H01F 109.5
H01E C01B H01F 109.5
C01B C02B C303 109(2)
C01B C02B H02X 109.9
C303 C02B H02X 109.9
C01B C02B H02Y 109.9
C303 C02B H02Y 109.9
H02X C02B H02Y 108.3
C304 C303 C02A 107.6(3)
C304 C303 C02B 132.0(12)
C304 C303 H30F 110.2
C02A C303 H30F 110.2
C304 C303 H30G 110.2
C02A C303 H30G 110.2
H30F C303 H30G 108.5
C303 C304 N301 116.84(19)
C303 C304 H30H 108.1
N301 C304 H30H 108.1
C303 C304 H30I 108.1
N301 C304 H30I 108.1
H30H C304 H30I 107.3
C306 C305 H30J 109.5
C306 C305 H30K 109.5
H30J C305 H30K 109.5
C306 C305 H30L 109.5
H30J C305 H30L 109.5
H30K C305 H30L 109.5
C307 C306 C305 112.4(2)
C307 C306 H30M 109.1
C305 C306 H30M 109.1
C307 C306 H30N 109.1
C305 C306 H30N 109.1
H30M C306 H30N 107.8
C308 C307 C306 109.9(2)
C308 C307 H30O 109.7
C306 C307 H30O 109.7
C308 C307 H30P 109.7
C306 C307 H30P 109.7
H30O C307 H30P 108.2
C307 C308 N301 116.12(18)
C307 C308 H30Q 108.3
N301 C308 H30Q 108.3
C307 C308 H30R 108.3
N301 C308 H30R 108.3
H30Q C308 H30R 107.4
C310 C309 H30S 109.5
C310 C309 H30T 109.5
H30S C309 H30T 109.5
C310 C309 H30U 109.5
H30S C309 H30U 109.5
H30T C309 H30U 109.5
C309 C310 C311 113.5(3)
C309 C310 H31A 108.9
C311 C310 H31A 108.9
C309 C310 H31B 108.9
C311 C310 H31B 108.9
H31A C310 H31B 107.7
C312 C311 C310 111.0(2)
C312 C311 H31C 109.4
C310 C311 H31C 109.4
C312 C311 H31D 109.4
C310 C311 H31D 109.4
H31C C311 H31D 108.0
C311 C312 N301 115.83(19)
C311 C312 H31E 108.3
N301 C312 H31E 108.3
C311 C312 H31F 108.3
N301 C312 H31F 108.3
H31E C312 H31F 107.4
C314 C313 H31G 109.5
C314 C313 H31H 109.5
H31G C313 H31H 109.5
C314 C313 H31I 109.5
H31G C313 H31I 109.5
H31H C313 H31I 109.5
C313 C314 C315 111.6(2)
C313 C314 H31J 109.3
C315 C314 H31J 109.3
C313 C314 H31K 109.3
C315 C314 H31K 109.3
H31J C314 H31K 108.0
C316 C315 C314 110.84(18)
C316 C315 H31L 109.5
C314 C315 H31L 109.5
C316 C315 H31M 109.5
C314 C315 H31M 109.5
H31L C315 H31M 108.1
C315 C316 N301 115.46(17)
C315 C316 H31N 108.4
N301 C316 H31N 108.4
C315 C316 H31O 108.4
N301 C316 H31O 108.4
H31N C316 H31O 107.5
C408 N401 C412 110.48(18)
C408 N401 C416 106.34(18)
C412 N401 C416 111.58(18)
C408 N401 C404 110.98(17)
C412 N401 C404 106.26(17)
C416 N401 C404 111.28(18)
C402 C401 H40A 109.5
C402 C401 H40B 109.5
H40A C401 H40B 109.5
C402 C401 H40C 109.5
H40A C401 H40C 109.5
H40B C401 H40C 109.5
C401 C402 C403 111.1(2)
C401 C402 H40D 109.4
C403 C402 H40D 109.4
C401 C402 H40E 109.4
C403 C402 H40E 109.4
H40D C402 H40E 108.0
C404 C403 C402 110.22(19)
C404 C403 H40F 109.6
C402 C403 H40F 109.6
C404 C403 H40G 109.6
C402 C403 H40G 109.6
H40F C403 H40G 108.1
C403 C404 N401 115.07(18)
C403 C404 H40H 108.5
N401 C404 H40H 108.5
C403 C404 H40I 108.5
N401 C404 H40I 108.5
H40H C404 H40I 107.5
C406 C405 H40J 109.5
C406 C405 H40K 109.5
H40J C405 H40K 109.5
C406 C405 H40L 109.5
H40J C405 H40L 109.5
H40K C405 H40L 109.5
C405 C406 C407 113.5(3)
C405 C406 H40M 108.9
C407 C406 H40M 108.9
C405 C406 H40N 108.9
C407 C406 H40N 108.9
H40M C406 H40N 107.7
C408 C407 C406 109.4(2)
C408 C407 H40O 109.8
C406 C407 H40O 109.8
C408 C407 H40P 109.8
C406 C407 H40P 109.8
H40O C407 H40P 108.2
C407 C408 N401 117.1(2)
C407 C408 H40Q 108.0
N401 C408 H40Q 108.0
C407 C408 H40R 108.0
N401 C408 H40R 108.0
H40Q C408 H40R 107.3
C410 C409 H40S 109.5
C410 C409 H40T 109.5
H40S C409 H40T 109.5
C410 C409 H40U 109.5
H40S C409 H40U 109.5
H40T C409 H40U 109.5
C411 C410 C409 110.9(3)
C411 C410 H41A 109.5
C409 C410 H41A 109.5
C411 C410 H41B 109.5
C409 C410 H41B 109.5
H41A C410 H41B 108.0
C410 C411 C412 111.9(2)
C410 C411 H41C 109.2
C412 C411 H41C 109.2
C410 C411 H41D 109.2
C412 C411 H41D 109.2
H41C C411 H41D 107.9
C411 C412 N401 115.6(2)
C411 C412 H41E 108.4
N401 C412 H41E 108.4
C411 C412 H41F 108.4
N401 C412 H41F 108.4
H41E C412 H41F 107.5
C414 C413 H41G 109.5
C414 C413 H41H 109.5
H41G C413 H41H 109.5
C414 C413 H41I 109.5
H41G C413 H41I 109.5
H41H C413 H41I 109.5
C413 C414 C415 112.6(3)
C413 C414 H41J 109.1
C415 C414 H41J 109.1
C413 C414 H41K 109.1
C415 C414 H41K 109.1
H41J C414 H41K 107.8
C416 C415 C414 110.7(2)
C416 C415 H41L 109.5
C414 C415 H41L 109.5
C416 C415 H41M 109.5
C414 C415 H41M 109.5
H41L C415 H41M 108.1
C415 C416 N401 116.8(2)
C415 C416 H41N 108.1
N401 C416 H41N 108.1
C415 C416 H41O 108.1
N401 C416 H41O 108.1
H41N C416 H41O 107.3

loop_
_geom_bond_atom_site_label_1
_geom_bond_atom_site_label_2
_geom_bond_distance
O101 C107 1.240(4)
O102 C114 1.234(3)
O103 C120 1.223(4)
O104 C127 1.229(3)
N101 C107 1.350(3)
N101 C108 1.418(4)
N101 H11N 0.90(3)
N102 C114 1.340(4)
N102 C113 1.421(4)
N102 H12N 0.911(18)
N103 C120 1.355(4)
N103 C121 1.424(4)
N103 H13N 0.87(3)
N104 C127 1.360(3)
N104 C126 1.423(4)
N104 H14N 0.92(3)
N105 C119 1.333(4)
N105 C115 1.339(4)
N106 C134 1.154(4)
C101 C102 1.365(6)
C101 C106 1.392(4)
C101 H101 0.9500
C102 C103 1.372(7)
C102 H102 0.9500
C103 C104 1.391(6)
C103 H103 0.9500
C104 C105 1.382(5)
C104 H104 0.9500
C105 C106 1.389(5)
C105 H105 0.9500
C106 C107 1.480(5)
C108 C109 1.393(4)
C108 C113 1.395(4)
C109 C110 1.390(5)
C109 H109 0.9500
C110 C111 1.362(6)
C110 H110 0.9500
C111 C112 1.367(6)
C111 H111 0.9500
C112 C113 1.384(4)
C112 H112 0.9500
C114 C115 1.507(5)
C115 C116 1.383(4)
C116 C117 1.388(6)
C116 H116 0.9500
C117 C118 1.385(6)
C117 H117 0.9500
C118 C119 1.386(4)
C118 H118 0.9500
C119 C120 1.501(5)
C121 C122 1.396(4)
C121 C126 1.398(4)
C122 C123 1.380(5)
C122 H122 0.9500
C123 C124 1.376(5)
C123 H123 0.9500
C124 C125 1.379(5)
C124 H124 0.9500
C125 C126 1.382(4)
C125 H125 0.9500
C127 C128 1.503(4)
C128 C133 1.383(4)
C128 C129 1.393(4)
C129 C130 1.371(4)
C129 H129 0.9500
C130 C131 1.390(4)
C130 H130 0.9500
C131 C132 1.390(4)
C131 C134 1.430(4)
C132 C133 1.371(4)
C132 H132 0.9500
C133 H133 0.9500
O201 C207 1.235(3)
O202 C214 1.227(3)
O203 C220 1.230(3)
N201 C207 1.354(3)
N201 C208 1.417(3)
N201 H21N 0.92(3)
N202 C214 1.348(3)
N202 C213 1.418(3)
N202 H22N 0.88(3)
N203 C220 1.346(3)
N203 C221 1.417(3)
N203 H23N 0.84(3)
N204 C27B 1.356(3)
N204 C27A 1.356(3)
N204 C226 1.414(3)
N204 H24N 0.86(3)
N205 C219 1.328(3)
N205 C215 1.337(3)
C201 C202 1.387(4)
C201 C206 1.387(4)
C201 H201 0.9500
C202 C203 1.384(5)
C202 H202 0.9500
C203 C204 1.372(5)
C203 H203 0.9500
C204 C205 1.386(4)
C204 H204 0.9500
C205 C206 1.385(4)
C205 H205 0.9500
C206 C207 1.498(3)
C208 C209 1.390(3)
C208 C213 1.408(3)
C209 C210 1.380(4)
C209 H209 0.9500
C210 C211 1.386(4)
C210 H210 0.9500
C211 C212 1.379(4)
C211 H211 0.9500
C212 C213 1.393(3)
C212 H212 0.9500
C214 C215 1.503(3)
C215 C216 1.389(3)
C216 C217 1.384(3)
C216 H216 0.9500
C217 C218 1.382(3)
C217 H217 0.9500
C218 C219 1.394(3)
C218 H218 0.9500
C219 C220 1.505(3)
C221 C222 1.394(3)
C221 C226 1.396(3)
C222 C223 1.382(4)
C222 H222 0.9500
C223 C224 1.369(4)
C223 H223 0.9500
C224 C225 1.388(4)
C224 H224 0.9500
C225 C226 1.396(3)
C225 H225 0.9500
O24A C27A 1.282(5)
N26A C34A 1.149(7)
C27A C28A 1.420(13)
C28A C29A 1.397(16)
C28A C33A 1.403(7)
C29A C30A 1.375(9)
C29A H29A 0.9500
C30A C31A 1.387(10)
C30A H30A 0.9500
C31A C32A 1.388(12)
C31A C34A 1.429(12)
C32A C33A 1.393(10)
C32A H32A 0.9500
C33A H33A 0.9500
O24B C27B 1.108(14)
N26B C34B 1.150(19)
C27B C28B 1.76(2)
C28B C29B 1.40(3)
C28B C33B 1.413(17)
C29B C30B 1.36(3)
C29B H29B 0.9500
C30B C31B 1.35(2)
C30B H30B 0.9500
C31B C34B 1.37(2)
C31B C32B 1.40(2)
C32B C33B 1.37(3)
C32B H32B 0.9500
C33B H33B 0.9500
N301 C304 1.518(3)
N301 C308 1.521(3)
N301 C316 1.523(3)
N301 C312 1.527(3)
C01A C02A 1.519(6)
C01A H01A 0.9800
C01A H01B 0.9800
C01A H01C 0.9800
C02A C303 1.529(4)
C02A H02A 0.9900
C02A H02B 0.9900
C01B C02B 1.48(4)
C01B H01D 0.9800
C01B H01E 0.9800
C01B H01F 0.9800
C02B C303 1.58(3)
C02B H02X 0.9900
C02B H02Y 0.9900
C303 C304 1.502(4)
C303 H30F 0.9900
C303 H30G 0.9900
C304 H30H 0.9900
C304 H30I 0.9900
C305 C306 1.523(4)
C305 H30J 0.9800
C305 H30K 0.9800
C305 H30L 0.9800
C306 C307 1.521(3)
C306 H30M 0.9900
C306 H30N 0.9900
C307 C308 1.519(3)
C307 H30O 0.9900
C307 H30P 0.9900
C308 H30Q 0.9900
C308 H30R 0.9900
C309 C310 1.512(4)
C309 H30S 0.9800
C309 H30T 0.9800
C309 H30U 0.9800
C310 C311 1.529(4)
C310 H31A 0.9900
C310 H31B 0.9900
C311 C312 1.516(4)
C311 H31C 0.9900
C311 H31D 0.9900
C312 H31E 0.9900
C312 H31F 0.9900
C313 C314 1.517(3)
C313 H31G 0.9800
C313 H31H 0.9800
C313 H31I 0.9800
C314 C315 1.519(3)
C314 H31J 0.9900
C314 H31K 0.9900
C315 C316 1.515(3)
C315 H31L 0.9900
C315 H31M 0.9900
C316 H31N 0.9900
C316 H31O 0.9900
N401 C408 1.521(3)
N401 C412 1.521(3)
N401 C416 1.521(3)
N401 C404 1.523(3)
C401 C402 1.524(3)
C401 H40A 0.9800
C401 H40B 0.9800
C401 H40C 0.9800
C402 C403 1.526(3)
C402 H40D 0.9900
C402 H40E 0.9900
C403 C404 1.519(3)
C403 H40F 0.9900
C403 H40G 0.9900
C404 H40H 0.9900
C404 H40I 0.9900
C405 C406 1.509(5)
C405 H40J 0.9800
C405 H40K 0.9800
C405 H40L 0.9800
C406 C407 1.530(4)
C406 H40M 0.9900
C406 H40N 0.9900
C407 C408 1.502(4)
C407 H40O 0.9900
C407 H40P 0.9900
C408 H40Q 0.9900
C408 H40R 0.9900
C409 C410 1.522(4)
C409 H40S 0.9800
C409 H40T 0.9800
C409 H40U 0.9800
C410 C411 1.511(4)
C410 H41A 0.9900
C410 H41B 0.9900
C411 C412 1.511(4)
C411 H41C 0.9900
C411 H41D 0.9900
C412 H41E 0.9900
C412 H41F 0.9900
C413 C414 1.519(5)
C413 H41G 0.9800
C413 H41H 0.9800
C413 H41I 0.9800
C414 C415 1.520(4)
C414 H41J 0.9900
C414 H41K 0.9900
C415 C416 1.507(4)
C415 H41L 0.9900
C415 H41M 0.9900
C416 H41N 0.9900
C416 H41O 0.9900

loop_
_geom_hbond_atom_site_label_D
_geom_hbond_atom_site_label_H
_geom_hbond_atom_site_label_A
_geom_hbond_distance_DH
_geom_hbond_distance_HA
_geom_hbond_distance_DA
_geom_hbond_angle_DHA
N101 H11N F100 0.90(3) 1.80(3) 2.667(3) 163(3)
N102 H12N F100 0.911(18) 1.86(2) 2.742(3) 162(3)
N102 H12N N105 0.911(18) 2.29(3) 2.686(4) 106(2)
N103 H13N F100 0.87(3) 1.93(4) 2.734(3) 152(3)
N103 H13N N105 0.87(3) 2.20(3) 2.681(4) 115(3)
N104 H14N F100 0.92(3) 1.73(3) 2.617(3) 162(3)
N201 H21N F200 0.92(3) 1.77(3) 2.639(2) 158(2)
N202 H22N F200 0.88(3) 1.87(3) 2.693(2) 155(3)
N202 H22N N205 0.88(3) 2.22(3) 2.664(3) 111(2)
N203 H23N F200 0.84(3) 1.93(3) 2.725(2) 157(3)
N203 H23N N205 0.84(3) 2.25(3) 2.654(3) 110(2)
N204 H24N F200 0.86(3) 1.79(3) 2.619(2) 161(3)

loop_
_geom_torsion_atom_site_label_1
_geom_torsion_atom_site_label_2
_geom_torsion_atom_site_label_3
_geom_torsion_atom_site_label_4
_geom_torsion
C106 C101 C102 C103 -2.1(5)
C101 C102 C103 C104 1.3(6)
C102 C103 C104 C105 0.3(6)
C103 C104 C105 C106 -1.1(5)
C104 C105 C106 C101 0.3(5)
C104 C105 C106 C107 -176.3(3)
C102 C101 C106 C105 1.2(4)
C102 C101 C106 C107 178.1(3)
C108 N101 C107 O101 -6.8(4)
C108 N101 C107 C106 170.8(2)
C105 C106 C107 O101 164.6(3)
C101 C106 C107 O101 -12.1(4)
C105 C106 C107 N101 -13.1(4)
C101 C106 C107 N101 170.3(2)
C107 N101 C108 C109 53.5(4)
C107 N101 C108 C113 -125.7(3)
C113 C108 C109 C110 1.0(4)
N101 C108 C109 C110 -178.2(3)
C108 C109 C110 C111 -0.2(5)
C109 C110 C111 C112 -1.4(5)
C110 C111 C112 C113 2.1(5)
C111 C112 C113 C108 -1.3(5)
C111 C112 C113 N102 177.0(3)
C109 C108 C113 C112 -0.3(4)
N101 C108 C113 C112 178.9(2)
C109 C108 C113 N102 -178.6(2)
N101 C108 C113 N102 0.6(4)
C114 N102 C113 C112 -49.6(4)
C114 N102 C113 C108 128.6(3)
C113 N102 C114 O102 8.4(4)
C113 N102 C114 C115 -168.1(2)
C119 N105 C115 C116 0.1(4)
C119 N105 C115 C114 176.2(2)
O102 C114 C115 N105 -172.8(2)
N102 C114 C115 N105 3.9(3)
O102 C114 C115 C116 3.5(4)
N102 C114 C115 C116 -179.8(3)
N105 C115 C116 C117 1.2(5)
C114 C115 C116 C117 -174.9(3)
C115 C116 C117 C118 -0.6(5)
C116 C117 C118 C119 -1.2(6)
C115 N105 C119 C118 -2.0(4)
C115 N105 C119 C120 177.1(2)
C117 C118 C119 N105 2.5(5)
C117 C118 C119 C120 -176.6(3)
C121 N103 C120 O103 5.7(5)
C121 N103 C120 C119 -171.9(3)
N105 C119 C120 O103 -179.0(3)
C118 C119 C120 O103 0.2(5)
N105 C119 C120 N103 -1.3(4)
C118 C119 C120 N103 177.9(3)
C120 N103 C121 C122 -41.6(4)
C120 N103 C121 C126 138.1(3)
C126 C121 C122 C123 -1.4(5)
N103 C121 C122 C123 178.4(3)
C121 C122 C123 C124 -0.6(6)
C122 C123 C124 C125 1.9(6)
C123 C124 C125 C126 -1.2(6)
C124 C125 C126 C121 -0.8(5)
C124 C125 C126 N104 176.1(3)
C122 C121 C126 C125 2.1(5)
N103 C121 C126 C125 -177.7(3)
C122 C121 C126 N104 -174.9(3)
N103 C121 C126 N104 5.4(4)
C127 N104 C126 C125 47.2(4)
C127 N104 C126 C121 -135.9(3)
C126 N104 C127 O104 3.3(4)
C126 N104 C127 C128 -179.3(2)
O104 C127 C128 C133 21.9(4)
N104 C127 C128 C133 -155.6(2)
O104 C127 C128 C129 -159.9(3)
N104 C127 C128 C129 22.7(4)
C133 C128 C129 C130 1.7(4)
C127 C128 C129 C130 -176.5(3)
C128 C129 C130 C131 0.5(4)
C129 C130 C131 C132 -1.8(4)
C129 C130 C131 C134 178.8(3)
C130 C131 C132 C133 1.0(4)
C134 C131 C132 C133 -179.6(3)
C131 C132 C133 C128 1.2(4)
C129 C128 C133 C132 -2.5(4)
C127 C128 C133 C132 175.8(2)
C206 C201 C202 C203 0.3(5)
C201 C202 C203 C204 -0.5(5)
C202 C203 C204 C205 0.0(5)
C203 C204 C205 C206 0.8(5)
C204 C205 C206 C201 -1.0(4)
C204 C205 C206 C207 177.0(2)
C202 C201 C206 C205 0.5(4)
C202 C201 C206 C207 -177.6(3)
C208 N201 C207 O201 0.1(4)
C208 N201 C207 C206 -176.8(2)
C205 C206 C207 O201 170.5(2)
C201 C206 C207 O201 -11.5(4)
C205 C206 C207 N201 -12.6(4)
C201 C206 C207 N201 165.4(2)
C207 N201 C208 C209 -41.4(4)
C207 N201 C208 C213 140.5(2)
C213 C208 C209 C210 -0.3(4)
N201 C208 C209 C210 -178.5(2)
C208 C209 C210 C211 1.8(4)
C209 C210 C211 C212 -1.5(5)
C210 C211 C212 C213 -0.3(4)
C211 C212 C213 C208 1.7(4)
C211 C212 C213 N202 -179.3(3)
C209 C208 C213 C212 -1.4(4)
N201 C208 C213 C212 176.8(2)
C209 C208 C213 N202 179.5(2)
N201 C208 C213 N202 -2.2(3)
C214 N202 C213 C212 41.2(4)
C214 N202 C213 C208 -139.8(2)
C213 N202 C214 O202 3.1(4)
C213 N202 C214 C215 -176.4(2)
C219 N205 C215 C216 -0.2(3)
C219 N205 C215 C214 177.8(2)
O202 C214 C215 N205 175.7(2)
N202 C214 C215 N205 -4.8(3)
O202 C214 C215 C216 -6.3(4)
N202 C214 C215 C216 173.2(2)
N205 C215 C216 C217 0.7(4)
C214 C215 C216 C217 -177.2(2)
C215 C216 C217 C218 -0.6(3)
C216 C217 C218 C219 0.1(3)
C215 N205 C219 C218 -0.4(3)
C215 N205 C219 C220 -177.76(19)
C217 C218 C219 N205 0.5(3)
C217 C218 C219 C220 177.7(2)
C221 N203 C220 O203 -2.3(3)
C221 N203 C220 C219 174.82(19)
N205 C219 C220 O203 177.68(19)
C218 C219 C220 O203 0.3(3)
N205 C219 C220 N203 0.4(3)
C218 C219 C220 N203 -177.0(2)
C220 N203 C221 C222 48.5(3)
C220 N203 C221 C226 -131.7(2)
C226 C221 C222 C223 2.2(4)
N203 C221 C222 C223 -178.0(2)
C221 C222 C223 C224 -1.4(4)
C222 C223 C224 C225 0.5(5)
C223 C224 C225 C226 -0.5(5)
C222 C221 C226 C225 -2.2(3)
N203 C221 C226 C225 178.0(2)
C222 C221 C226 N204 176.8(2)
N203 C221 C226 N204 -3.0(3)
C224 C225 C226 C221 1.4(4)
C224 C225 C226 N204 -177.6(2)
C27B N204 C226 C221 136.1(2)
C27A N204 C226 C221 136.1(2)
C27B N204 C226 C225 -44.9(3)
C27A N204 C226 C225 -44.9(3)
C226 N204 C27A O24A -3.6(4)
C226 N204 C27A C28A 178.2(6)
O24A C27A C28A C29A -0.6(11)
N204 C27A C28A C29A 177.6(6)
O24A C27A C28A C33A 178.0(7)
N204 C27A C28A C33A -3.8(12)
C33A C28A C29A C30A -0.1(12)
C27A C28A C29A C30A 178.6(6)
C28A C29A C30A C31A 0.7(10)
C29A C30A C31A C32A 0.0(12)
C29A C30A C31A C34A -179.0(5)
C30A C31A C32A C33A -1.2(11)
C34A C31A C32A C33A 177.7(6)
C31A C32A C33A C28A 1.7(10)
C29A C28A C33A C32A -1.1(12)
C27A C28A C33A C32A -179.7(7)
C226 N204 C27B O24B -7.6(12)
C226 N204 C27B C28B 176.2(9)
O24B C27B C28B C29B -2(2)
N204 C27B C28B C29B 175.8(14)
O24B C27B C28B C33B -180(2)
N204 C27B C28B C33B -2(2)
C33B C28B C29B C30B 0(3)
C27B C28B C29B C30B -178.3(19)
C28B C29B C30B C31B -4(4)
C29B C30B C31B C34B -175.8(16)
C29B C30B C31B C32B 7(4)
C30B C31B C32B C33B -5(3)
C34B C31B C32B C33B 177.5(18)
C31B C32B C33B C28B 1(3)
C29B C28B C33B C32B 2(3)
C27B C28B C33B C32B 180(2)
C01A C02A C303 C304 -162.7(3)
C01B C02B C303 C304 37(2)
C02A C303 C304 N301 -168.7(2)
C02B C303 C304 N301 175.5(15)
C308 N301 C304 C303 -54.2(3)
C316 N301 C304 C303 63.8(3)
C312 N301 C304 C303 -175.5(2)
C305 C306 C307 C308 -170.8(3)
C306 C307 C308 N301 -172.7(2)
C304 N301 C308 C307 -54.8(3)
C316 N301 C308 C307 -175.3(2)
C312 N301 C308 C307 63.6(3)
C309 C310 C311 C312 -74.4(4)
C310 C311 C312 N301 -179.9(2)
C304 N301 C312 C311 -178.8(2)
C308 N301 C312 C311 59.9(3)
C316 N301 C312 C311 -58.4(3)
C313 C314 C315 C316 -178.1(2)
C314 C315 C316 N301 168.9(2)
C304 N301 C316 C315 56.6(3)
C308 N301 C316 C315 177.5(2)
C312 N301 C316 C315 -61.2(3)
C401 C402 C403 C404 171.4(2)
C402 C403 C404 N401 172.6(2)
C408 N401 C404 C403 51.4(3)
C412 N401 C404 C403 171.5(2)
C416 N401 C404 C403 -66.8(3)
C405 C406 C407 C408 -165.1(2)
C406 C407 C408 N401 -162.1(2)
C412 N401 C408 C407 -54.5(3)
C416 N401 C408 C407 -175.74(19)
C404 N401 C408 C407 63.1(2)
C409 C410 C411 C412 -175.3(3)
C410 C411 C412 N401 -179.9(2)
C408 N401 C412 C411 -60.3(3)
C416 N401 C412 C411 57.8(3)
C404 N401 C412 C411 179.2(2)
C413 C414 C415 C416 -175.8(2)
C414 C415 C416 N401 -170.1(2)
C408 N401 C416 C415 -177.5(2)
C412 N401 C416 C415 62.0(3)
C404 N401 C416 C415 -56.5(3)
